data_7038811
loop_
_publ_author_name
'Sekine, Yoshihiro'
'Kosaka, Wataru'
'Kano, Hirohisa'
'Dou, Changxiao'
'Yokoyama, Taiga'
'Miyasaka, Hitoshi'

_publ_section_title
;
 trans-Heteroleptic carboxylate-bridged paddlewheel diruthenium(ii, ii)
 complexes with 2,6-bis(trifluoromethyl)benzoate ligands.
;
_journal_issue 17
_journal_name_full 'Dalton transactions (Cambridge, England : 2003)'
_journal_page_first 7427
_journal_page_last 7434
_journal_paper_doi 10.1039/c6dt00569a
_journal_volume 45
_journal_year 2016
_chemical_formula_moiety 'C36 H40 F12 O11 Ru2'
_chemical_formula_sum 'C36 H40 F12 O11 Ru2'
_chemical_formula_weight 1078.83
_space_group_crystal_system monoclinic
_space_group_IT_number 15
_space_group_name_Hall '-C 2yc'
_space_group_name_H-M_alt 'C 1 2/c 1'
_symmetry_space_group_name_Hall '-C 2yc'
_symmetry_space_group_name_H-M 'C 1 2/c 1'
_atom_sites_solution_hydrogens geom
_atom_sites_solution_primary direct
_atom_sites_solution_secondary difmap
_audit_update_record
;
2016-02-26 deposited with the CCDC.
2016-03-14 downloaded from the CCDC.
;
_cell_angle_alpha 90.0000
_cell_angle_beta 124.523(8)
_cell_angle_gamma 90.0000
_cell_formula_units_Z 4
_cell_length_a 22.369(7)
_cell_length_b 8.967(2)
_cell_length_c 24.188(9)
_cell_measurement_reflns_used 7775
_cell_measurement_temperature 123
_cell_measurement_theta_max 27.57
_cell_measurement_theta_min 3.46
_cell_volume 3997(2)
_computing_cell_refinement CrystalClear
_computing_data_collection 'CrystalClear (Rigaku/MSC Inc., 2006)'
_computing_data_reduction CrystalClear
_computing_molecular_graphics 'CrystalStructure 4.2'
_computing_publication_material 'CrystalStructure 4.2 (Rigaku, 2015)'
_computing_structure_refinement 'SHELXL97 (Sheldrick, 2008)'
_computing_structure_solution 'Il Milione (Burla, et al., 2007)'
_diffrn_ambient_temperature 123
_diffrn_detector_area_resol_mean 7.314
_diffrn_measured_fraction_theta_full 0.986
_diffrn_measured_fraction_theta_max 0.986
_diffrn_measurement_device_type 'Rigaku Mercury70'
_diffrn_measurement_method \w
_diffrn_radiation_type 'Mo K\a'
_diffrn_radiation_wavelength 0.71070
_diffrn_reflns_av_R_equivalents 0.0439
_diffrn_reflns_Laue_measured_fraction_full 0.000
_diffrn_reflns_Laue_measured_fraction_max 0.000
_diffrn_reflns_limit_h_max 24
_diffrn_reflns_limit_h_min -28
_diffrn_reflns_limit_k_max 11
_diffrn_reflns_limit_k_min -11
_diffrn_reflns_limit_l_max 31
_diffrn_reflns_limit_l_min -30
_diffrn_reflns_number 19166
_diffrn_reflns_point_group_measured_fraction_full 0.000
_diffrn_reflns_point_group_measured_fraction_max 0.000
_diffrn_reflns_theta_full 27.480
_diffrn_reflns_theta_max 27.480
_diffrn_reflns_theta_min 3.456
_diffrn_standards_number 0
_exptl_absorpt_coefficient_mu 0.870
_exptl_absorpt_correction_T_max 0.917
_exptl_absorpt_correction_T_min 0.568
_exptl_absorpt_correction_type multi-scan
_exptl_absorpt_process_details 'REQAB (Rigaku, 1998)'
_exptl_crystal_colour orange
_exptl_crystal_density_diffrn 1.793
_exptl_crystal_density_method 'not measured'
_exptl_crystal_description chip
_exptl_crystal_F_000 2160.00
_exptl_crystal_size_max 0.538
_exptl_crystal_size_mid 0.316
_exptl_crystal_size_min 0.100
_refine_diff_density_max 2.58
_refine_diff_density_min -1.14
_refine_ls_extinction_method none
_refine_ls_goodness_of_fit_ref 1.214
_refine_ls_hydrogen_treatment constr
_refine_ls_number_parameters 276
_refine_ls_number_reflns 4527
_refine_ls_number_restraints 0
_refine_ls_R_factor_all 0.0553
_refine_ls_R_factor_gt 0.0445
_refine_ls_shift/su_max 0.001
_refine_ls_structure_factor_coef Fsqd
_refine_ls_weighting_details 'w = 1/[\s^2^(Fo^2^)+(0.0568P)^2^+3.6558P] where P=(Fo^2^+2Fc^2^)/3'
_refine_ls_weighting_scheme calc
_refine_ls_wR_factor_gt 0.1054
_refine_ls_wR_factor_ref 0.1194
_reflns_number_gt 3675
_reflns_number_total 4527
_reflns_threshold_expression F^2^>2.0\s(F^2^)
_cod_data_source_file c6dt00569a2.cif
_cod_data_source_block Ru2(Pro)2(THF)2(2.6-CF3)2
_cod_depositor_comments 'Adding full bibliography for 7038810--7038815.cif.'
_cod_database_code 7038811

loop_
_symmetry_equiv_pos_as_xyz
'x, y, z'
'-x, y, -z+1/2'
'x+1/2, y+1/2, z'
'-x+1/2, y+1/2, -z+1/2'
'-x, -y, -z'
'x, -y, z-1/2'
'-x+1/2, -y+1/2, -z'
'x+1/2, -y+1/2, z-1/2'

loop_
_atom_site_label
_atom_site_type_symbol
_atom_site_fract_x
_atom_site_fract_y
_atom_site_fract_z
_atom_site_U_iso_or_equiv
_atom_site_adp_type
_atom_site_occupancy
_atom_site_symmetry_multiplicity
_atom_site_calc_flag
_atom_site_refinement_flags
Ru1 Ru 0.477856(12) 0.88195(3) 0.489591(12) 0.01442(11) Uani 1 1 d .
F1 F 0.60835(12) 0.8849(2) 0.69823(11) 0.0318(5) Uani 1 1 d .
F2 F 0.60977(13) 0.6469(3) 0.68962(12) 0.0375(6) Uani 1 1 d .
F3 F 0.67644(13) 0.7514(3) 0.78583(11) 0.0417(6) Uani 1 1 d .
F4 F 0.68907(12) 0.8713(3) 0.53075(10) 0.0329(5) Uani 1 1 d .
F5 F 0.80361(13) 0.8477(3) 0.57899(12) 0.0423(6) Uani 1 1 d .
F6 F 0.76056(15) 1.0529(3) 0.58817(12) 0.0427(6) Uani 1 1 d .
O1 O 0.57926(12) 0.8073(3) 0.56706(11) 0.0186(5) Uani 1 1 d .
O2 O 0.62386(12) 1.0404(3) 0.58883(11) 0.0185(5) Uani 1 1 d .
O3 O 0.50577(13) 0.8544(3) 0.42193(12) 0.0206(5) Uani 1 1 d .
O4 O 0.55064(13) 1.0869(3) 0.44374(12) 0.0209(5) Uani 1 1 d .
O5 O 0.44468(14) 0.6333(3) 0.48227(12) 0.0240(5) Uani 1 1 d .
O6 O 0.5000 0.6345(4) 0.2500 0.0294(8) Uani 1 2 d S
C1 C 0.53672(18) 0.9627(4) 0.41367(16) 0.0215(7) Uani 1 1 d .
C2 C 0.5554(2) 0.9452(5) 0.3631(2) 0.0365(9) Uani 1 1 d .
H2A H 0.5624 0.8378 0.3590 0.044 Uiso 1 1 calc R
H2B H 0.5135 0.9794 0.3189 0.044 Uiso 1 1 calc R
C3 C 0.6219(2) 1.0281(5) 0.3788(2) 0.0373(10) Uani 1 1 d .
H3A H 0.6265 1.0187 0.3410 0.045 Uiso 1 1 calc R
H3B H 0.6650 0.9858 0.4192 0.045 Uiso 1 1 calc R
H3C H 0.6174 1.1336 0.3865 0.045 Uiso 1 1 calc R
C4 C 0.62899(18) 0.9009(4) 0.59873(16) 0.0167(6) Uani 1 1 d .
C5 C 0.70227(16) 0.8416(4) 0.65409(15) 0.0170(6) Uani 1 1 d .
C6 C 0.71322(18) 0.7772(4) 0.71252(16) 0.0193(7) Uani 1 1 d .
C7 C 0.6519(2) 0.7648(4) 0.72092(17) 0.0264(8) Uani 1 1 d .
C8 C 0.78047(19) 0.7210(4) 0.76250(16) 0.0251(8) Uani 1 1 d .
H8 H 0.7868 0.6765 0.8011 0.030 Uiso 1 1 calc R
C9 C 0.83852(19) 0.7288(4) 0.75686(17) 0.0271(8) Uani 1 1 d .
H9 H 0.8848 0.6929 0.7921 0.032 Uiso 1 1 calc R
C10 C 0.82883(19) 0.7894(4) 0.69960(18) 0.0251(8) Uani 1 1 d .
H10 H 0.8682 0.7931 0.6950 0.030 Uiso 1 1 calc R
C11 C 0.76155(18) 0.8445(4) 0.64919(17) 0.0205(7) Uani 1 1 d .
C12 C 0.7532(2) 0.9045(4) 0.58662(19) 0.0271(8) Uani 1 1 d .
C13 C 0.4329(2) 0.5674(4) 0.52961(19) 0.0313(9) Uani 1 1 d .
H13A H 0.4520 0.6326 0.5693 0.038 Uiso 1 1 calc R
H13B H 0.4568 0.4688 0.5447 0.038 Uiso 1 1 calc R
C14 C 0.3511(3) 0.5517(8) 0.4914(3) 0.0657(16) Uani 1 1 d .
H14A H 0.3381 0.4518 0.4990 0.079 Uiso 1 1 calc R
H14B H 0.3312 0.6281 0.5063 0.079 Uiso 1 1 calc R
C15 C 0.3213(2) 0.5726(6) 0.4184(2) 0.0480(12) Uani 1 1 d .
H15A H 0.2950 0.6685 0.4014 0.058 Uiso 1 1 calc R
H15B H 0.2882 0.4901 0.3909 0.058 Uiso 1 1 calc R
C16 C 0.3884(2) 0.5720(4) 0.41792(18) 0.0299(8) Uani 1 1 d .
H16A H 0.4008 0.4693 0.4127 0.036 Uiso 1 1 calc R
H16B H 0.3813 0.6344 0.3809 0.036 Uiso 1 1 calc R
C17 C 0.5240(3) 0.3857(5) 0.2884(3) 0.0469(12) Uani 1 1 d .
H17A H 0.5080 0.3094 0.3070 0.056 Uiso 1 1 calc R
H17B H 0.5756 0.3680 0.3059 0.056 Uiso 1 1 calc R
C18 C 0.5125(2) 0.5416(5) 0.3044(2) 0.0370(9) Uani 1 1 d .
H18A H 0.4701 0.5444 0.3073 0.044 Uiso 1 1 calc R
H18B H 0.5559 0.5759 0.3476 0.044 Uiso 1 1 calc R

loop_
_atom_site_aniso_label
_atom_site_aniso_U_11
_atom_site_aniso_U_22
_atom_site_aniso_U_33
_atom_site_aniso_U_23
_atom_site_aniso_U_13
_atom_site_aniso_U_12
Ru1 0.01500(16) 0.01428(18) 0.01237(16) -0.00086(9) 0.00680(12) -0.00068(9)
F1 0.0302(12) 0.0375(13) 0.0336(12) 0.0050(10) 0.0216(11) 0.0092(9)
F2 0.0395(13) 0.0387(13) 0.0447(14) -0.0103(11) 0.0301(12) -0.0171(11)
F3 0.0361(13) 0.0734(18) 0.0207(11) 0.0062(11) 0.0191(10) 0.0011(12)
F4 0.0268(11) 0.0534(15) 0.0169(10) 0.0037(9) 0.0115(9) 0.0042(10)
F5 0.0355(13) 0.0676(17) 0.0375(13) 0.0161(12) 0.0290(12) 0.0177(12)
F6 0.0610(16) 0.0333(14) 0.0420(14) 0.0082(11) 0.0342(13) -0.0053(12)
O1 0.0187(11) 0.0171(12) 0.0190(11) 0.0007(9) 0.0102(10) -0.0018(9)
O2 0.0170(11) 0.0180(12) 0.0185(11) -0.0014(9) 0.0088(9) -0.0004(9)
O3 0.0231(12) 0.0220(12) 0.0196(12) -0.0047(10) 0.0138(10) -0.0031(10)
O4 0.0252(12) 0.0223(12) 0.0220(12) -0.0023(10) 0.0174(11) -0.0024(10)
O5 0.0314(14) 0.0222(13) 0.0177(12) 0.0007(10) 0.0134(11) -0.0038(10)
O6 0.033(2) 0.028(2) 0.030(2) 0.000 0.0204(18) 0.000
C1 0.0235(16) 0.0228(18) 0.0188(16) -0.0004(13) 0.0122(14) 0.0006(13)
C2 0.048(2) 0.039(2) 0.038(2) -0.0127(19) 0.033(2) -0.0101(19)
C3 0.046(2) 0.040(2) 0.044(2) 0.0084(19) 0.036(2) 0.0047(19)
C4 0.0193(16) 0.0202(17) 0.0144(15) 0.0030(12) 0.0117(13) 0.0025(12)
C5 0.0148(14) 0.0182(16) 0.0139(15) -0.0014(12) 0.0057(13) 0.0000(12)
C6 0.0232(16) 0.0172(16) 0.0150(15) 0.0001(13) 0.0092(13) 0.0002(13)
C7 0.0288(18) 0.031(2) 0.0164(16) -0.0017(14) 0.0110(15) -0.0026(15)
C8 0.0289(18) 0.0238(18) 0.0156(16) 0.0004(14) 0.0084(15) -0.0006(14)
C9 0.0237(17) 0.030(2) 0.0168(16) 0.0031(15) 0.0051(14) 0.0050(15)
C10 0.0217(16) 0.0264(19) 0.0276(18) 0.0013(15) 0.0143(15) 0.0034(14)
C11 0.0185(15) 0.0233(17) 0.0167(16) -0.0015(13) 0.0083(14) -0.0022(13)
C12 0.0233(18) 0.036(2) 0.0275(19) 0.0059(16) 0.0176(16) 0.0032(15)
C13 0.050(2) 0.0241(19) 0.0270(19) 0.0023(16) 0.0258(19) -0.0037(17)
C14 0.056(3) 0.090(4) 0.073(4) 0.020(3) 0.050(3) 0.000(3)
C15 0.027(2) 0.048(3) 0.050(3) 0.003(2) 0.010(2) -0.0075(19)
C16 0.038(2) 0.0218(18) 0.0197(17) -0.0021(15) 0.0100(16) -0.0025(16)
C17 0.043(3) 0.034(2) 0.077(3) 0.015(2) 0.042(3) 0.0043(18)
C18 0.036(2) 0.036(2) 0.040(2) 0.0052(19) 0.0223(19) -0.0037(17)

loop_
_atom_type_symbol
_atom_type_description
_atom_type_scat_dispersion_real
_atom_type_scat_dispersion_imag
_atom_type_scat_source
C C 0.0033 0.0016
;
International Tables for Crystallography
(Vol. C, Tables 4.2.6.8 and 6.1.1.4)
;
H H 0.0000 0.0000
;
International Tables for Crystallography
(Vol. C, Table 6.1.1.4)
;
O O 0.0106 0.0060
;
International Tables for Crystallography
(Vol. C, Tables 4.2.6.8 and 6.1.1.4)
;
F F 0.0171 0.0103
;
International Tables for Crystallography
(Vol. C, Tables 4.2.6.8 and 6.1.1.4)
;
Ru Ru -1.2594 0.8363
;
International Tables for Crystallography
(Vol. C, Tables 4.2.6.8 and 6.1.1.4)
;

loop_
_geom_angle_atom_site_label_1
_geom_angle_atom_site_label_2
_geom_angle_atom_site_label_3
_geom_angle
_geom_angle_site_symmetry_1
_geom_angle_site_symmetry_3
O4 Ru1 O1 90.09(10) 5_676 .
O4 Ru1 O3 178.97(9) 5_676 .
O1 Ru1 O3 90.60(10) . .
O4 Ru1 O2 90.27(10) 5_676 5_676
O1 Ru1 O2 179.26(9) . 5_676
O3 Ru1 O2 89.04(10) . 5_676
O4 Ru1 Ru1 89.41(7) 5_676 5_676
O1 Ru1 Ru1 89.10(7) . 5_676
O3 Ru1 Ru1 89.84(7) . 5_676
O2 Ru1 Ru1 90.25(7) 5_676 5_676
O4 Ru1 O5 87.86(9) 5_676 .
O1 Ru1 O5 84.12(9) . .
O3 Ru1 O5 92.97(9) . .
O2 Ru1 O5 96.55(9) 5_676 .
Ru1 Ru1 O5 172.68(6) 5_676 .
C4 O1 Ru1 118.4(2) . .
C4 O2 Ru1 115.9(2) . 5_676
C1 O3 Ru1 117.9(2) . .
C1 O4 Ru1 118.9(2) . 5_676
C13 O5 C16 105.1(3) . .
C13 O5 Ru1 121.9(2) . .
C16 O5 Ru1 119.5(2) . .
C18 O6 C18 109.5(4) 2_655 .
O4 C1 O3 123.9(3) . .
O4 C1 C2 117.7(3) . .
O3 C1 C2 118.3(3) . .
C3 C2 C1 115.6(3) . .
C3 C2 H2A 108.4 . .
C1 C2 H2A 108.4 . .
C3 C2 H2B 108.4 . .
C1 C2 H2B 108.4 . .
H2A C2 H2B 107.4 . .
C2 C3 H3A 109.5 . .
C2 C3 H3B 109.5 . .
H3A C3 H3B 109.5 . .
C2 C3 H3C 109.5 . .
H3A C3 H3C 109.5 . .
H3B C3 H3C 109.5 . .
O1 C4 O2 126.4(3) . .
O1 C4 C5 116.7(3) . .
O2 C4 C5 116.9(3) . .
C11 C5 C6 117.2(3) . .
C11 C5 C4 121.6(3) . .
C6 C5 C4 121.1(3) . .
C8 C6 C5 120.6(3) . .
C8 C6 C7 118.6(3) . .
C5 C6 C7 120.8(3) . .
F2 C7 F3 106.4(3) . .
F2 C7 F1 106.7(3) . .
F3 C7 F1 105.7(3) . .
F2 C7 C6 112.9(3) . .
F3 C7 C6 111.5(3) . .
F1 C7 C6 113.1(3) . .
C9 C8 C6 120.8(3) . .
C9 C8 H8 119.6 . .
C6 C8 H8 119.6 . .
C8 C9 C10 119.7(3) . .
C8 C9 H9 120.2 . .
C10 C9 H9 120.2 . .
C11 C10 C9 119.8(3) . .
C11 C10 H10 120.1 . .
C9 C10 H10 120.1 . .
C10 C11 C5 121.9(3) . .
C10 C11 C12 117.6(3) . .
C5 C11 C12 120.4(3) . .
F4 C12 F6 107.2(3) . .
F4 C12 F5 106.3(3) . .
F6 C12 F5 106.3(3) . .
F4 C12 C11 112.7(3) . .
F6 C12 C11 112.4(3) . .
F5 C12 C11 111.4(3) . .
O5 C13 C14 104.8(3) . .
O5 C13 H13A 110.8 . .
C14 C13 H13A 110.8 . .
O5 C13 H13B 110.8 . .
C14 C13 H13B 110.8 . .
H13A C13 H13B 108.9 . .
C15 C14 C13 106.3(4) . .
C15 C14 H14A 110.5 . .
C13 C14 H14A 110.5 . .
C15 C14 H14B 110.5 . .
C13 C14 H14B 110.5 . .
H14A C14 H14B 108.7 . .
C14 C15 C16 103.2(4) . .
C14 C15 H15A 111.1 . .
C16 C15 H15A 111.1 . .
C14 C15 H15B 111.1 . .
C16 C15 H15B 111.1 . .
H15A C15 H15B 109.1 . .
O5 C16 C15 104.7(3) . .
O5 C16 H16A 110.8 . .
C15 C16 H16A 110.8 . .
O5 C16 H16B 110.8 . .
C15 C16 H16B 110.8 . .
H16A C16 H16B 108.9 . .
C18 C17 C17 101.9(3) . 2_655
C18 C17 H17A 111.4 . .
C17 C17 H17A 111.4 2_655 .
C18 C17 H17B 111.4 . .
C17 C17 H17B 111.4 2_655 .
H17A C17 H17B 109.3 . .
O6 C18 C17 105.9(4) . .
O6 C18 H18A 110.5 . .
C17 C18 H18A 110.5 . .
O6 C18 H18B 110.5 . .
C17 C18 H18B 110.5 . .
H18A C18 H18B 108.7 . .

loop_
_geom_bond_atom_site_label_1
_geom_bond_atom_site_label_2
_geom_bond_distance
_geom_bond_site_symmetry_2
Ru1 O4 2.061(2) 5_676
Ru1 O1 2.070(2) .
Ru1 O3 2.071(2) .
Ru1 O2 2.090(2) 5_676
Ru1 Ru1 2.2697(7) 5_676
Ru1 O5 2.324(2) .
F1 C7 1.344(4) .
F2 C7 1.330(4) .
F3 C7 1.343(4) .
F4 C12 1.332(4) .
F5 C12 1.342(4) .
F6 C12 1.339(5) .
O1 C4 1.250(4) .
O2 C4 1.266(4) .
O2 Ru1 2.090(2) 5_676
O3 C1 1.272(4) .
O4 C1 1.269(4) .
O4 Ru1 2.061(2) 5_676
O5 C13 1.440(4) .
O5 C16 1.445(4) .
O6 C18 1.444(5) 2_655
O6 C18 1.444(5) .
C1 C2 1.507(5) .
C2 C3 1.506(6) .
C2 H2A 0.9900 .
C2 H2B 0.9900 .
C3 H3A 0.9800 .
C3 H3B 0.9800 .
C3 H3C 0.9800 .
C4 C5 1.508(4) .
C5 C11 1.397(5) .
C5 C6 1.414(4) .
C6 C8 1.385(5) .
C6 C7 1.499(5) .
C8 C9 1.382(5) .
C8 H8 0.9500 .
C9 C10 1.386(5) .
C9 H9 0.9500 .
C10 C11 1.384(5) .
C10 H10 0.9500 .
C11 C12 1.515(5) .
C13 C14 1.518(7) .
C13 H13A 0.9900 .
C13 H13B 0.9900 .
C14 C15 1.505(7) .
C14 H14A 0.9900 .
C14 H14B 0.9900 .
C15 C16 1.507(6) .
C15 H15A 0.9900 .
C15 H15B 0.9900 .
C16 H16A 0.9900 .
C16 H16B 0.9900 .
C17 C18 1.511(6) .
C17 C17 1.531(10) 2_655
C17 H17A 0.9900 .
C17 H17B 0.9900 .
C18 H18A 0.9900 .
C18 H18B 0.9900 .

loop_
_geom_torsion_atom_site_label_1
_geom_torsion_atom_site_label_2
_geom_torsion_atom_site_label_3
_geom_torsion_atom_site_label_4
_geom_torsion
_geom_torsion_site_symmetry_1
O4 Ru1 O1 C4 -89.4(2) 5_676
O3 Ru1 O1 C4 89.8(2) .
O2 Ru1 O1 C4 29(7) 5_676
Ru1 Ru1 O1 C4 0.0(2) 5_676
O5 Ru1 O1 C4 -177.3(2) .
O4 Ru1 O3 C1 44(5) 5_676
O1 Ru1 O3 C1 -88.0(2) .
O2 Ru1 O3 C1 91.3(2) 5_676
Ru1 Ru1 O3 C1 1.1(2) 5_676
O5 Ru1 O3 C1 -172.2(2) .
O4 Ru1 O5 C13 -13.8(3) 5_676
O1 Ru1 O5 C13 76.5(3) .
O3 Ru1 O5 C13 166.8(3) .
O2 Ru1 O5 C13 -103.9(3) 5_676
Ru1 Ru1 O5 C13 54.3(7) 5_676
O4 Ru1 O5 C16 120.9(3) 5_676
O1 Ru1 O5 C16 -148.8(3) .
O3 Ru1 O5 C16 -58.5(3) .
O2 Ru1 O5 C16 30.8(3) 5_676
Ru1 Ru1 O5 C16 -171.0(4) 5_676
Ru1 O4 C1 O3 0.1(5) 5_676
Ru1 O4 C1 C2 177.6(3) 5_676
Ru1 O3 C1 O4 -0.9(5) .
Ru1 O3 C1 C2 -178.4(3) .
O4 C1 C2 C3 33.5(5) .
O3 C1 C2 C3 -148.9(4) .
Ru1 O1 C4 O2 0.8(4) .
Ru1 O1 C4 C5 -179.1(2) .
Ru1 O2 C4 O1 -1.2(4) 5_676
Ru1 O2 C4 C5 178.7(2) 5_676
O1 C4 C5 C11 111.8(4) .
O2 C4 C5 C11 -68.1(4) .
O1 C4 C5 C6 -66.6(4) .
O2 C4 C5 C6 113.5(4) .
C11 C5 C6 C8 0.5(5) .
C4 C5 C6 C8 178.9(3) .
C11 C5 C6 C7 -177.9(3) .
C4 C5 C6 C7 0.5(5) .
C8 C6 C7 F2 -96.4(4) .
C5 C6 C7 F2 82.0(4) .
C8 C6 C7 F3 23.3(5) .
C5 C6 C7 F3 -158.2(3) .
C8 C6 C7 F1 142.2(3) .
C5 C6 C7 F1 -39.3(4) .
C5 C6 C8 C9 1.1(5) .
C7 C6 C8 C9 179.5(3) .
C6 C8 C9 C10 -2.0(5) .
C8 C9 C10 C11 1.4(5) .
C9 C10 C11 C5 0.2(5) .
C9 C10 C11 C12 -177.9(3) .
C6 C5 C11 C10 -1.1(5) .
C4 C5 C11 C10 -179.6(3) .
C6 C5 C11 C12 176.9(3) .
C4 C5 C11 C12 -1.6(5) .
C10 C11 C12 F4 141.9(3) .
C5 C11 C12 F4 -36.2(5) .
C10 C11 C12 F6 -96.9(4) .
C5 C11 C12 F6 85.0(4) .
C10 C11 C12 F5 22.4(5) .
C5 C11 C12 F5 -155.7(3) .
C16 O5 C13 C14 -34.4(4) .
Ru1 O5 C13 C14 105.8(4) .
O5 C13 C14 C15 14.6(5) .
C13 C14 C15 C16 9.7(6) .
C13 O5 C16 C15 41.2(4) .
Ru1 O5 C16 C15 -100.1(3) .
C14 C15 C16 O5 -30.7(5) .
C18 O6 C18 C17 12.4(2) 2_655
C17 C17 C18 O6 -31.5(5) 2_655
